data_2217482
loop_
_publ_author_name
'B. Thimme Gowda'
'Sabine Foro'
'Hartmut Fuess'

_publ_section_title
;
 <i>N</i>-(3-Chlorophenyl)acetamide
;
_journal_coeditor_code DN2306
_journal_issue 2
_journal_name_full 'Acta Crystallographica Section E'
_journal_page_first o381
_journal_page_last o381
_journal_paper_doi 10.1107/S1600536807068808
_journal_volume 64
_journal_year 2008
_chemical_formula_iupac 'C8 H8 Cl N O'
_chemical_formula_moiety 'C8 H8 Cl N O'
_chemical_formula_sum 'C8 H8 Cl N O'
_chemical_formula_weight 169.60
_chemical_name_systematic
;
<i>N</i>-(3-Chlorophenyl)acetamide
;
_space_group_IT_number 19
_symmetry_cell_setting orthorhombic
_symmetry_space_group_name_Hall 'P 2ac 2ab'
_symmetry_space_group_name_H-M 'P 21 21 21'
_atom_sites_solution_hydrogens geom
_atom_sites_solution_primary direct
_atom_sites_solution_secondary difmap
_audit_creation_method SHELXL-97
_cell_angle_alpha 90.00
_cell_angle_beta 90.00
_cell_angle_gamma 90.00
_cell_formula_units_Z 8
_cell_length_a 4.8468(8)
_cell_length_b 18.562(2)
_cell_length_c 18.852(3)
_cell_measurement_reflns_used 25
_cell_measurement_temperature 299(2)
_cell_measurement_theta_max 19.78
_cell_measurement_theta_min 4.77
_cell_volume 1696.0(4)
_computing_cell_refinement 'CAD-4-PC (Enraf--Nonius, 1996)'
_computing_data_collection 'CAD-4-PC (Enraf--Nonius, 1996)'
_computing_data_reduction 'REDU4 (Stoe & Cie, 1987)'
_computing_molecular_graphics 'ORTEP-3 for Windows (Farrugia, 1997) and PLATON (Spek, 2003)'
_computing_publication_material 'SHELXL97 (Sheldrick, 2008)'
_computing_structure_refinement 'SHELXL97 (Sheldrick, 2008)'
_computing_structure_solution 'SHELXS97 (Sheldrick, 2008)'
_diffrn_ambient_temperature 299(2)
_diffrn_measured_fraction_theta_full 0.999
_diffrn_measured_fraction_theta_max 0.999
_diffrn_measurement_device_type 'Enraf--Nonius CAD4'
_diffrn_measurement_method \w/2\q
_diffrn_radiation_monochromator graphite
_diffrn_radiation_source 'fine-focus sealed tube'
_diffrn_radiation_type CuK\a
_diffrn_radiation_wavelength 1.54180
_diffrn_reflns_av_R_equivalents 0.0190
_diffrn_reflns_av_sigmaI/netI 0.0289
_diffrn_reflns_limit_h_max 0
_diffrn_reflns_limit_h_min -5
_diffrn_reflns_limit_k_max 0
_diffrn_reflns_limit_k_min -22
_diffrn_reflns_limit_l_max 14
_diffrn_reflns_limit_l_min -22
_diffrn_reflns_number 3119
_diffrn_reflns_theta_full 66.97
_diffrn_reflns_theta_max 66.97
_diffrn_reflns_theta_min 3.34
_diffrn_standards_decay_% 2.0
_diffrn_standards_interval_time 120
_diffrn_standards_number 3
_exptl_absorpt_coefficient_mu 3.510
_exptl_absorpt_correction_T_max 0.7565
_exptl_absorpt_correction_T_min 0.2252
_exptl_absorpt_correction_type psi-scan
_exptl_absorpt_process_details '(North <i>et al.</i>,  1968)'
_exptl_crystal_colour colourless
_exptl_crystal_density_diffrn 1.328
_exptl_crystal_density_method 'not measured'
_exptl_crystal_description needle
_exptl_crystal_F_000 704
_exptl_crystal_size_max 0.60
_exptl_crystal_size_mid 0.15
_exptl_crystal_size_min 0.08
_refine_diff_density_max 0.434
_refine_diff_density_min -0.588
_refine_ls_abs_structure_details 'Flack (1983), 987 Friedel pairs'
_refine_ls_abs_structure_Flack 0.00(4)
_refine_ls_extinction_method none
_refine_ls_goodness_of_fit_ref 1.073
_refine_ls_hydrogen_treatment mixed
_refine_ls_matrix_type full
_refine_ls_number_parameters 207
_refine_ls_number_reflns 2780
_refine_ls_number_restraints 2
_refine_ls_restrained_S_all 1.073
_refine_ls_R_factor_all 0.1058
_refine_ls_R_factor_gt 0.0816
_refine_ls_shift/su_max 0.002
_refine_ls_shift/su_mean 0.000
_refine_ls_structure_factor_coef Fsqd
_refine_ls_weighting_details 'calc w=1/[\s^2^(Fo^2^)+(0.1656P)^2^+0.0000P] where P=(Fo^2^+2Fc^2^)/3'
_refine_ls_weighting_scheme calc
_refine_ls_wR_factor_gt 0.2032
_refine_ls_wR_factor_ref 0.2239
_reflns_number_gt 2098
_reflns_number_total 2780
_reflns_threshold_expression I>2\s(I)
_cod_data_source_file dn2306.cif
_cod_data_source_block I
_cod_database_code 2217482
_cod_database_fobs_code 2217482

loop_
_symmetry_equiv_pos_as_xyz
'x, y, z'
'-x+1/2, -y, z+1/2'
'x+1/2, -y+1/2, -z'
'-x, y+1/2, -z+1/2'

loop_
_atom_site_type_symbol
_atom_site_label
_atom_site_fract_x
_atom_site_fract_y
_atom_site_fract_z
_atom_site_U_iso_or_equiv
_atom_site_adp_type
_atom_site_calc_flag
_atom_site_refinement_flags
_atom_site_occupancy
Cl Cl1 0.3831(6) 0.37160(11) 0.39860(11) 0.1367(10) Uani d . 1
O O1 -0.0630(10) 0.23187(18) 0.2036(2) 0.0880(12) Uani d . 1
N N1 0.0399(8) 0.14104(19) 0.2789(2) 0.0641(10) Uani d D 1
H H1N 0.028(12) 0.0957(12) 0.288(3) 0.077 Uiso d D 1
C C1 0.2186(9) 0.1757(2) 0.3267(3) 0.0609(11) Uani d . 1
C C2 0.2211(11) 0.2491(3) 0.3358(3) 0.0687(13) Uani d . 1
H H2 0.1068 0.2782 0.3084 0.082 Uiso calc R 1
C C3 0.3931(14) 0.2792(4) 0.3853(3) 0.0854(17) Uani d . 1
C C4 0.5720(14) 0.2367(6) 0.4257(4) 0.108(3) Uani d . 1
H H4 0.6915 0.2575 0.4584 0.130 Uiso calc R 1
C C5 0.5665(16) 0.1649(6) 0.4158(4) 0.116(3) Uani d . 1
H H5 0.6851 0.1359 0.4421 0.139 Uiso calc R 1
C C6 0.3871(13) 0.1324(4) 0.3669(3) 0.0868(16) Uani d . 1
H H6 0.3823 0.0825 0.3619 0.104 Uiso calc R 1
C C7 -0.0907(10) 0.1695(2) 0.2219(3) 0.0608(11) Uani d . 1
C C8 -0.2696(12) 0.1186(3) 0.1825(3) 0.0804(15) Uani d . 1
H H8A -0.2326 0.0703 0.1980 0.121 Uiso calc R 1
H H8B -0.2325 0.1225 0.1326 0.121 Uiso calc R 1
H H8C -0.4597 0.1301 0.1913 0.121 Uiso calc R 1
Cl Cl2 0.6744(5) 0.49383(10) -0.03716(11) 0.1181(8) Uani d . 1
O O2 0.0909(9) 0.49682(17) 0.1824(2) 0.0865(12) Uani d . 1
N N2 0.1055(8) 0.37741(16) 0.1625(2) 0.0552(9) Uani d D 1
H H2N 0.085(12) 0.3348(13) 0.175(3) 0.066 Uiso d D 1
C C9 0.3111(8) 0.3741(2) 0.1092(2) 0.0493(9) Uani d . 1
C C10 0.3766(11) 0.4316(2) 0.0668(3) 0.0635(12) Uani d . 1
H H10 0.2864 0.4756 0.0715 0.076 Uiso calc R 1
C C11 0.5868(12) 0.4215(3) 0.0158(3) 0.0679(13) Uani d . 1
C C12 0.7118(10) 0.3568(3) 0.0071(3) 0.0675(12) Uani d . 1
H H12 0.8437 0.3510 -0.0283 0.081 Uiso calc R 1
C C13 0.6462(10) 0.3011(3) 0.0493(3) 0.0673(13) Uani d . 1
H H13 0.7374 0.2573 0.0441 0.081 Uiso calc R 1
C C14 0.4402(9) 0.3086(2) 0.1013(3) 0.0587(11) Uani d . 1
H H14 0.3920 0.2698 0.1300 0.070 Uiso calc R 1
C C15 0.0080(9) 0.4367(2) 0.1948(3) 0.0593(11) Uani d . 1
C C16 -0.2118(12) 0.4235(3) 0.2501(3) 0.0800(15) Uani d . 1
H H16A -0.2754 0.3746 0.2467 0.120 Uiso calc R 1
H H16B -0.3636 0.4558 0.2423 0.120 Uiso calc R 1
H H16C -0.1362 0.4317 0.2964 0.120 Uiso calc R 1

loop_
_atom_site_aniso_label
_atom_site_aniso_U_11
_atom_site_aniso_U_22
_atom_site_aniso_U_33
_atom_site_aniso_U_12
_atom_site_aniso_U_13
_atom_site_aniso_U_23
Cl1 0.172(2) 0.1231(14) 0.1148(14) -0.0737(15) 0.0260(16) -0.0395(11)
O1 0.094(3) 0.0659(19) 0.104(3) -0.0177(19) -0.023(2) 0.0274(19)
N1 0.057(2) 0.0524(18) 0.082(3) -0.0095(16) -0.003(2) 0.0140(19)
C1 0.041(2) 0.075(3) 0.067(3) -0.0049(19) 0.003(2) 0.008(2)
C2 0.058(3) 0.078(3) 0.070(3) -0.014(2) 0.005(3) 0.003(2)
C3 0.068(4) 0.115(4) 0.073(3) -0.034(3) 0.023(3) -0.011(3)
C4 0.053(3) 0.188(8) 0.083(4) -0.032(4) -0.001(3) -0.026(5)
C5 0.075(4) 0.176(8) 0.097(5) 0.034(5) -0.025(4) -0.007(5)
C6 0.070(3) 0.104(4) 0.086(4) 0.020(3) -0.010(3) 0.007(3)
C7 0.054(2) 0.055(2) 0.073(3) -0.0023(19) -0.003(2) 0.009(2)
C8 0.062(3) 0.085(3) 0.093(4) -0.013(3) -0.010(3) 0.001(3)
Cl2 0.1326(17) 0.1002(11) 0.1217(13) -0.0127(11) 0.0357(13) 0.0404(10)
O2 0.086(3) 0.0506(16) 0.123(3) 0.0048(19) 0.018(2) -0.0152(18)
N2 0.0491(18) 0.0411(15) 0.075(2) -0.0052(15) 0.0041(19) -0.0026(16)
C9 0.0391(18) 0.0504(19) 0.058(2) -0.0029(15) -0.0012(19) -0.0094(18)
C10 0.058(3) 0.051(2) 0.081(3) 0.005(2) 0.004(2) 0.006(2)
C11 0.067(3) 0.071(3) 0.066(3) -0.016(2) 0.001(3) 0.007(2)
C12 0.047(2) 0.081(3) 0.075(3) -0.002(2) 0.007(2) -0.007(3)
C13 0.040(2) 0.072(3) 0.090(3) 0.009(2) 0.008(2) -0.009(2)
C14 0.051(2) 0.050(2) 0.075(3) -0.0008(18) -0.003(2) 0.001(2)
C15 0.052(2) 0.053(2) 0.073(3) 0.0010(18) 0.000(2) -0.007(2)
C16 0.054(3) 0.089(3) 0.097(4) 0.004(2) 0.012(3) -0.015(3)

loop_
_atom_type_symbol
_atom_type_description
_atom_type_scat_dispersion_real
_atom_type_scat_dispersion_imag
_atom_type_scat_source
C C 0.0181 0.0091 'International Tables Vol C Tables 4.2.6.8 and 6.1.1.4'
H H 0.0000 0.0000 'International Tables Vol C Tables 4.2.6.8 and 6.1.1.4'
Cl Cl 0.3639 0.7018 'International Tables Vol C Tables 4.2.6.8 and 6.1.1.4'
N N 0.0311 0.0180 'International Tables Vol C Tables 4.2.6.8 and 6.1.1.4'
O O 0.0492 0.0322 'International Tables Vol C Tables 4.2.6.8 and 6.1.1.4'

loop_
_geom_angle_atom_site_label_1
_geom_angle_atom_site_label_2
_geom_angle_atom_site_label_3
_geom_angle
C7 N1 C1 128.1(4)
C7 N1 H1N 121(4)
C1 N1 H1N 111(4)
C2 C1 C6 120.5(5)
C2 C1 N1 122.6(4)
C6 C1 N1 116.8(5)
C3 C2 C1 119.6(6)
C3 C2 H2 120.2
C1 C2 H2 120.2
C2 C3 C4 121.3(7)
C2 C3 Cl1 118.9(6)
C4 C3 Cl1 119.8(6)
C5 C4 C3 118.1(6)
C5 C4 H4 121.0
C3 C4 H4 121.0
C4 C5 C6 121.9(7)
C4 C5 H5 119.0
C6 C5 H5 119.0
C1 C6 C5 118.6(6)
C1 C6 H6 120.7
C5 C6 H6 120.7
O1 C7 N1 123.0(5)
O1 C7 C8 122.0(5)
N1 C7 C8 114.9(4)
C7 C8 H8A 109.5
C7 C8 H8B 109.5
H8A C8 H8B 109.5
C7 C8 H8C 109.5
H8A C8 H8C 109.5
H8B C8 H8C 109.5
C15 N2 C9 127.2(4)
C15 N2 H2N 128(4)
C9 N2 H2N 104(4)
C10 C9 C14 121.3(4)
C10 C9 N2 122.9(4)
C14 C9 N2 115.8(4)
C9 C10 C11 117.4(4)
C9 C10 H10 121.3
C11 C10 H10 121.3
C12 C11 C10 121.5(4)
C12 C11 Cl2 120.6(4)
C10 C11 Cl2 117.8(4)
C13 C12 C11 120.3(5)
C13 C12 H12 119.8
C11 C12 H12 119.8
C12 C13 C14 120.4(4)
C12 C13 H13 119.8
C14 C13 H13 119.8
C9 C14 C13 119.0(4)
C9 C14 H14 120.5
C13 C14 H14 120.5
O2 C15 N2 123.5(5)
O2 C15 C16 121.1(4)
N2 C15 C16 115.4(4)
C15 C16 H16A 109.5
C15 C16 H16B 109.5
H16A C16 H16B 109.5
C15 C16 H16C 109.5
H16A C16 H16C 109.5
H16B C16 H16C 109.5

loop_
_geom_bond_atom_site_label_1
_geom_bond_atom_site_label_2
_geom_bond_distance
Cl1 C3 1.735(7)
O1 C7 1.215(5)
N1 C7 1.355(6)
N1 C1 1.406(6)
N1 H1N 0.86(2)
C1 C2 1.373(7)
C1 C6 1.375(7)
C2 C3 1.371(8)
C2 H2 0.9300
C3 C4 1.397(11)
C4 C5 1.347(12)
C4 H4 0.9300
C5 C6 1.403(10)
C5 H5 0.9300
C6 H6 0.9300
C7 C8 1.482(7)
C8 H8A 0.9600
C8 H8B 0.9600
C8 H8C 0.9600
Cl2 C11 1.726(5)
O2 C15 1.209(6)
N2 C15 1.343(5)
N2 C9 1.416(5)
N2 H2N 0.830(19)
C9 C10 1.371(6)
C9 C14 1.376(6)
C10 C11 1.414(8)
C10 H10 0.9300
C11 C12 1.354(7)
C12 C13 1.343(7)
C12 H12 0.9300
C13 C14 1.407(7)
C13 H13 0.9300
C14 H14 0.9300
C15 C16 1.511(7)
C16 H16A 0.9600
C16 H16B 0.9600
C16 H16C 0.9600

loop_
_geom_hbond_atom_site_label_D
_geom_hbond_atom_site_label_H
_geom_hbond_atom_site_label_A
_geom_hbond_site_symmetry_A
_geom_hbond_distance_DH
_geom_hbond_distance_HA
_geom_hbond_distance_DA
_geom_hbond_angle_DHA
N1 H1N O2 4_545 0.86(2) 2.00(2) 2.846(5) 166(6)
N2 H2N O1 . 0.830(19) 2.11(2) 2.927(5) 167(6)

loop_
_geom_torsion_atom_site_label_1
_geom_torsion_atom_site_label_2
_geom_torsion_atom_site_label_3
_geom_torsion_atom_site_label_4
_geom_torsion
C7 N1 C1 C2 21.1(8)
C7 N1 C1 C6 -161.3(5)
C6 C1 C2 C3 0.0(8)
N1 C1 C2 C3 177.5(5)
C1 C2 C3 C4 1.8(8)
C1 C2 C3 Cl1 -177.4(4)
C2 C3 C4 C5 -1.6(10)
Cl1 C3 C4 C5 177.5(6)
C3 C4 C5 C6 -0.3(12)
C2 C1 C6 C5 -1.8(9)
N1 C1 C6 C5 -179.4(6)
C4 C5 C6 C1 2.0(11)
C1 N1 C7 O1 1.5(8)
C1 N1 C7 C8 -179.1(5)
C15 N2 C9 C10 -22.1(7)
C15 N2 C9 C14 159.1(5)
C14 C9 C10 C11 -1.5(7)
N2 C9 C10 C11 179.8(4)
C9 C10 C11 C12 2.4(8)
C9 C10 C11 Cl2 -179.1(4)
C10 C11 C12 C13 -2.8(8)
Cl2 C11 C12 C13 178.8(4)
C11 C12 C13 C14 2.2(8)
C10 C9 C14 C13 0.9(7)
N2 C9 C14 C13 179.8(4)
C12 C13 C14 C9 -1.3(7)
C9 N2 C15 O2 -1.2(8)
C9 N2 C15 C16 -179.8(4)

loop_
_cod_related_entry_id
_cod_related_entry_database
_cod_related_entry_code
1 ChemSpider 11009
